data_4127674
loop_
_publ_author_name
'Touge, Taichiro'
'Sakaguchi, Kazuhiko'
'Tamaki, Nao'
'Nara, Hideki'
'Yokozawa, Tohru'
'Matsumura, Kazuhiko'
'Kayaki, Yoshihito'

_publ_section_title
;
 Multiple Absolute Stereocontrol in Cascade Lactone Formation via Dynamic
 Kinetic Resolution Driven by the Asymmetric Transfer Hydrogenation of
 Keto Acids with Oxo-Tethered Ruthenium Catalysts.
;
_journal_issue 41
_journal_name_full 'Journal of the American Chemical Society'
_journal_page_first 16354
_journal_page_last 16361
_journal_paper_doi 10.1021/jacs.9b07297
_journal_volume 141
_journal_year 2019
_chemical_absolute_configuration 'CHOOSE rm ad rmad syn or unk'
_chemical_formula_moiety 'C18 H15 Cl O2'
_chemical_formula_sum 'C18 H15 Cl O2'
_chemical_formula_weight 298.77
_space_group_crystal_system monoclinic
_space_group_IT_number 4
_space_group_name_Hall 'P 2yb'
_space_group_name_H-M_alt 'P 1 21 1'
_symmetry_space_group_name_Hall 'P 2yb'
_symmetry_space_group_name_H-M 'P 1 21 1'
_atom_sites_solution_hydrogens geom
_atom_sites_solution_primary direct
_atom_sites_solution_secondary difmap
_cell_angle_alpha 90.0000
_cell_angle_beta 101.932(19)
_cell_angle_gamma 90.0000
_cell_formula_units_Z 2
_cell_length_a 5.662(8)
_cell_length_b 11.423(15)
_cell_length_c 11.586(16)
_cell_measurement_reflns_used 2566
_cell_measurement_temperature 93
_cell_measurement_theta_max 27.49
_cell_measurement_theta_min 3.57
_cell_volume 733.2(17)
_computing_cell_refinement CrystalClear
_computing_data_collection 'CrystalClear (Rigaku Inc., 2008)'
_computing_data_reduction CrystalClear
_computing_molecular_graphics 'CrystalStructure 4.2.5'
_computing_publication_material 'CrystalStructure 4.2.5 (Rigaku, 2017)'
_computing_structure_refinement 'CRYSTALS (Carruthers, et al., 1999)'
_computing_structure_solution SIR97
_diffrn_ambient_temperature 93
_diffrn_detector_area_resol_mean 7.111
_diffrn_measured_fraction_theta_full 0.982
_diffrn_measured_fraction_theta_max 0.982
_diffrn_measurement_device_type 'Rigaku Saturn724'
_diffrn_measurement_method \w
_diffrn_radiation_type 'Mo K\a'
_diffrn_radiation_wavelength 0.71075
_diffrn_reflns_av_R_equivalents 0.0620
_diffrn_reflns_limit_h_max 7
_diffrn_reflns_limit_h_min -7
_diffrn_reflns_limit_k_max 10
_diffrn_reflns_limit_k_min -14
_diffrn_reflns_limit_l_max 14
_diffrn_reflns_limit_l_min -14
_diffrn_reflns_number 5771
_diffrn_reflns_theta_full 27.44
_diffrn_reflns_theta_max 27.44
_diffrn_reflns_theta_min 3.567
_diffrn_standards_number 0
_exptl_absorpt_coefficient_mu 0.261
_exptl_absorpt_correction_T_max 0.992
_exptl_absorpt_correction_T_min 0.653
_exptl_absorpt_correction_type multi-scan
_exptl_absorpt_process_details 'REQAB (Rigaku, 1998)'
_exptl_crystal_colour colorless
_exptl_crystal_density_diffrn 1.353
_exptl_crystal_density_method 'not measured'
_exptl_crystal_description prism
_exptl_crystal_F_000 312.00
_exptl_crystal_size_max 0.250
_exptl_crystal_size_mid 0.050
_exptl_crystal_size_min 0.030
_refine_diff_density_max 0.875
_refine_diff_density_min -0.576
_refine_ls_abs_structure_details 'Flack, H. D. (1983), Acta Cryst. A39, 876-881.  808 Friedel Pairs'
_refine_ls_abs_structure_Flack -0.08(11)
_refine_ls_extinction_method none
_refine_ls_goodness_of_fit_ref 1.010
_refine_ls_hydrogen_treatment constr
_refine_ls_number_parameters 206
_refine_ls_number_reflns 2537
_refine_ls_R_factor_gt 0.0505
_refine_ls_shift/su_max 0.000
_refine_ls_structure_factor_coef Fsqd
_refine_ls_weighting_details 'w = 1/[0.0005Fo^2^ + 0.8880\s(Fo^2^)]/(4Fo^2^)'
_refine_ls_weighting_scheme calc
_refine_ls_wR_factor_ref 0.1213
_reflns_number_gt 1738
_reflns_number_total 2537
_reflns_threshold_expression F^2^>2.0\s(F^2^)
_cod_data_source_file ja9b07297_si_007.cif
_cod_data_source_block 57A-Cl-Ph-v3
_cod_original_cell_volume 733.2(18)
_cod_database_code 4127674

loop_
_space_group_symop_id
_space_group_symop_operation_xyz
1 +X,+Y,+Z
2 -X,1/2+Y,-Z

loop_
_atom_site_label
_atom_site_type_symbol
_atom_site_fract_x
_atom_site_fract_y
_atom_site_fract_z
_atom_site_U_iso_or_equiv
_atom_site_adp_type
_atom_site_occupancy
_atom_site_site_symmetry_multiplicity
_atom_site_calc_flag
_atom_site_refinement_flags
Cl1 Cl -0.63857(18) 0.69010(13) 0.01876(9) 0.0305(3) Uani 1 2 d .
O1 O 0.4662(5) 1.1029(2) 0.3474(2) 0.0232(8) Uani 1 2 d .
O2 O 0.3967(5) 1.1775(3) 0.5164(2) 0.0246(8) Uani 1 2 d .
C1 C 0.3569(7) 1.0176(4) 0.2592(4) 0.0212(11) Uani 1 2 d .
C2 C 0.2008(7) 1.0763(4) 0.1550(4) 0.0230(11) Uani 1 2 d .
C3 C 0.0878(7) 0.9841(3) 0.0659(4) 0.0214(11) Uani 1 2 d .
C4 C -0.0589(7) 0.8973(4) 0.1231(4) 0.0188(11) Uani 1 2 d .
C5 C -0.2578(8) 0.8412(3) 0.0545(4) 0.0214(11) Uani 1 2 d .
C6 C -0.3897(7) 0.7588(3) 0.1057(4) 0.0213(11) Uani 1 2 d .
C7 C -0.3261(8) 0.7321(4) 0.2241(4) 0.0248(11) Uani 1 2 d .
C8 C -0.1334(8) 0.7897(4) 0.2928(4) 0.0239(11) Uani 1 2 d .
C9 C 0.0046(7) 0.8719(3) 0.2446(4) 0.0182(10) Uani 1 2 d .
C10 C 0.2136(7) 0.9335(3) 0.3237(4) 0.0179(10) Uani 1 2 d .
C11 C 0.1397(7) 1.0169(3) 0.4170(3) 0.0181(10) Uani 1 2 d .
C12 C 0.3402(7) 1.1079(4) 0.4370(4) 0.0222(11) Uani 1 2 d .
C13 C 0.1002(7) 0.9649(4) 0.5331(4) 0.0200(11) Uani 1 2 d .
C14 C -0.0809(7) 1.0131(4) 0.5846(4) 0.0225(11) Uani 1 2 d .
C15 C -0.1188(8) 0.9714(4) 0.6929(4) 0.0286(13) Uani 1 2 d .
C16 C 0.0232(8) 0.8823(4) 0.7503(4) 0.0269(12) Uani 1 2 d .
C17 C 0.2049(8) 0.8350(4) 0.7003(4) 0.0314(13) Uani 1 2 d .
C18 C 0.2420(8) 0.8774(4) 0.5921(4) 0.0279(12) Uani 1 2 d .
H1 H 0.48503 0.97417 0.23261 0.0266 Uiso 1 2 calc R
H2 H 0.07631 1.12024 0.18233 0.0283 Uiso 1 2 calc R
H3 H 0.30038 1.12967 0.12058 0.0284 Uiso 1 2 calc R
H4 H -0.01751 1.02282 0.00037 0.0263 Uiso 1 2 calc R
H5 H 0.21431 0.94283 0.03762 0.0264 Uiso 1 2 calc R
H6 H -0.30315 0.85816 -0.02555 0.0262 Uiso 1 2 calc R
H7 H -0.41237 0.67634 0.25678 0.0303 Uiso 1 2 calc R
H8 H -0.09249 0.77408 0.3732 0.0295 Uiso 1 2 calc R
H9 H 0.32411 0.87379 0.36496 0.0218 Uiso 1 2 calc R
H10 H -0.00952 1.05684 0.37928 0.0211 Uiso 1 2 calc R
H11 H -0.17998 1.07156 0.54493 0.0276 Uiso 1 2 calc R
H12 H -0.23697 1.00521 0.72725 0.0367 Uiso 1 2 calc R
H13 H -0.00083 0.85487 0.82256 0.0338 Uiso 1 2 calc R
H14 H 0.30169 0.77498 0.73841 0.0388 Uiso 1 2 calc R
H15 H 0.36213 0.84472 0.55836 0.0345 Uiso 1 2 calc R

loop_
_atom_site_aniso_label
_atom_site_aniso_U_11
_atom_site_aniso_U_22
_atom_site_aniso_U_33
_atom_site_aniso_U_12
_atom_site_aniso_U_13
_atom_site_aniso_U_23
Cl1 0.0245(5) 0.0353(6) 0.0321(6) -0.0060(6) 0.0068(4) -0.0072(6)
O1 0.0221(15) 0.0234(16) 0.0276(16) -0.0066(14) 0.0129(14) -0.0041(14)
O2 0.0290(16) 0.0203(16) 0.0250(14) -0.0043(15) 0.0070(12) -0.0059(14)
C1 0.024(2) 0.020(2) 0.022(2) -0.0073(19) 0.0110(19) -0.0038(19)
C2 0.025(2) 0.021(2) 0.025(2) -0.0003(19) 0.0094(19) 0.0007(18)
C3 0.018(2) 0.021(2) 0.027(2) 0.0012(19) 0.0079(18) 0.0016(18)
C4 0.018(2) 0.016(2) 0.023(2) 0.0043(18) 0.0054(18) -0.0016(18)
C5 0.022(2) 0.022(2) 0.021(2) 0.0013(19) 0.0078(19) -0.0013(18)
C6 0.020(2) 0.021(2) 0.025(2) 0.0035(19) 0.0103(18) -0.0038(19)
C7 0.027(2) 0.025(2) 0.024(2) 0.004(2) 0.0074(19) -0.0036(19)
C8 0.031(2) 0.023(2) 0.019(2) -0.003(2) 0.0087(19) 0.0025(19)
C9 0.021(2) 0.015(2) 0.020(2) 0.0023(18) 0.0063(18) -0.0041(18)
C10 0.018(2) 0.015(2) 0.021(2) 0.0009(17) 0.0055(18) 0.0022(17)
C11 0.0130(19) 0.020(2) 0.019(2) -0.0004(18) 0.0003(16) -0.0019(17)
C12 0.021(2) 0.020(2) 0.025(2) 0.0012(19) 0.0032(18) -0.0018(19)
C13 0.020(2) 0.022(2) 0.019(2) -0.0013(19) 0.0066(18) -0.0011(17)
C14 0.021(2) 0.024(2) 0.024(2) 0.0030(19) 0.0088(19) -0.0002(19)
C15 0.029(3) 0.033(3) 0.029(3) 0.001(2) 0.018(2) -0.000(2)
C16 0.033(2) 0.026(2) 0.025(2) -0.006(2) 0.013(2) -0.001(2)
C17 0.043(3) 0.028(2) 0.025(2) 0.016(2) 0.013(2) 0.007(2)
C18 0.033(3) 0.030(3) 0.023(2) 0.001(2) 0.011(2) 0.006(2)

loop_
_atom_type_symbol
_atom_type_description
_atom_type_scat_dispersion_real
_atom_type_scat_dispersion_imag
_atom_type_scat_source
C C 0.0033 0.0016
;
International Tables for Crystallography
(Vol. C, Tables 4.2.6.8 and 6.1.1.4)
;
H H 0.0000 0.0000
;
International Tables for Crystallography
(Vol. C, Table 6.1.1.4)
;
Cl Cl 0.1484 0.1585
;
International Tables for Crystallography
(Vol. C, Tables 4.2.6.8 and 6.1.1.4)
;
O O 0.0106 0.0060
;
International Tables for Crystallography
(Vol. C, Tables 4.2.6.8 and 6.1.1.4)
;

loop_
_geom_angle_atom_site_label_1
_geom_angle_atom_site_label_2
_geom_angle_atom_site_label_3
_geom_angle
_geom_angle_publ_flag
C1 O1 C12 110.3(3) yes
O1 C1 C2 111.2(3) yes
O1 C1 C10 105.4(3) yes
C2 C1 C10 112.8(3) yes
C1 C2 C3 109.4(3) yes
C2 C3 C4 110.2(4) yes
C3 C4 C5 119.9(4) yes
C3 C4 C9 121.1(3) yes
C5 C4 C9 119.0(4) yes
C4 C5 C6 120.3(4) yes
Cl1 C6 C5 119.6(3) yes
Cl1 C6 C7 119.3(3) yes
C5 C6 C7 121.0(4) yes
C6 C7 C8 118.8(4) yes
C7 C8 C9 121.8(4) yes
C4 C9 C8 119.0(3) yes
C4 C9 C10 121.1(4) yes
C8 C9 C10 119.9(4) yes
C1 C10 C9 114.7(3) yes
C1 C10 C11 101.4(3) yes
C9 C10 C11 114.5(3) yes
C10 C11 C12 103.0(3) yes
C10 C11 C13 118.7(3) yes
C12 C11 C13 111.8(3) yes
O1 C12 O2 120.3(4) yes
O1 C12 C11 110.1(3) yes
O2 C12 C11 129.6(4) yes
C11 C13 C14 118.4(3) yes
C11 C13 C18 123.0(4) yes
C14 C13 C18 118.6(4) yes
C13 C14 C15 120.6(4) yes
C14 C15 C16 120.1(4) yes
C15 C16 C17 119.6(4) yes
C16 C17 C18 120.0(4) yes
C13 C18 C17 121.2(4) yes

loop_
_geom_bond_atom_site_label_1
_geom_bond_atom_site_label_2
_geom_bond_distance
_geom_bond_publ_flag
Cl1 C6 1.741(4) yes
O1 C1 1.454(5) yes
O1 C12 1.377(6) yes
O2 C12 1.208(5) yes
C1 C2 1.499(5) yes
C1 C10 1.547(6) yes
C2 C3 1.520(6) yes
C3 C4 1.529(6) yes
C4 C5 1.393(5) yes
C4 C9 1.409(6) yes
C5 C6 1.406(6) yes
C6 C7 1.379(6) yes
C7 C8 1.377(6) yes
C8 C9 1.409(6) yes
C9 C10 1.513(5) yes
C10 C11 1.562(6) yes
C11 C12 1.521(6) yes
C11 C13 1.529(6) yes
C13 C14 1.402(6) yes
C13 C18 1.372(6) yes
C14 C15 1.400(7) yes
C15 C16 1.379(6) yes
C16 C17 1.390(7) yes
C17 C18 1.400(7) yes
